data_4074447
loop_
_publ_author_name
'Albertin, Gabriele'
'Antoniutti, Stefano'
'Bacchi, Alessia'
'Bortoluzzi, Marco'
'Pelizzi, Giancarlo'
'Zanardo, Gianluigi'

_publ_section_title
;
 Tin Trihydride as a Ligand in Osmium Complexes
;
_journal_issue 18
_journal_name_full Organometallics
_journal_page_first 4235
_journal_paper_doi 10.1021/om0606441
_journal_volume 25
_journal_year 2006
_chemical_formula_sum 'C30 H37 B N6 O3 Os P2 Sn'
_chemical_formula_weight 911.30
_chemical_name_systematic
;
 ?
;
_space_group_IT_number 2
_symmetry_cell_setting triclinic
_symmetry_space_group_name_Hall '-P 1'
_symmetry_space_group_name_H-M 'P -1'
_atom_sites_solution_hydrogens geom
_atom_sites_solution_primary direct
_atom_sites_solution_secondary difmap
_audit_creation_method SHELXL-97
_cell_angle_alpha 81.1620(10)
_cell_angle_beta 77.0280(10)
_cell_angle_gamma 88.4420(10)
_cell_formula_units_Z 4
_cell_length_a 11.2586(8)
_cell_length_b 15.0054(10)
_cell_length_c 21.336(2)
_cell_measurement_temperature 293(2)
_cell_volume 3470.7(5)
_computing_cell_refinement
;
SAINT: SAX, Area Detector Integration, Siemens Analytical instruments
INC., Madison, Wisconsin, USA. 
;
_computing_data_collection
;
SAINT: SAX, Area Detector Integration, Siemens Analytical instruments
 INC., Madison, Wisconsin, USA. 
;
_computing_data_reduction
;
SAINT: SAX, Area Detector Integration, Siemens Analytical instruments
 INC., Madison, Wisconsin, USA. 
SADABS: Siemens Area Detector Absorption Correction Software, 
Sheldrick G., 1996, University of Goettingen, Germany.
;
_computing_molecular_graphics 'Ortep-3 for Windows (Farrugia, 1997)'
_computing_publication_material 'PARST -  M. Nardelli, J. Appl. Crystallogr. 1995, 28, 659'
_computing_structure_refinement 'SHELXL-97 (Sheldrick, 1997)'
_computing_structure_solution 'SIR97 (Altomare et al., 1997)'
_diffrn_ambient_temperature 293(2)
_diffrn_detector_area_resol_mean 8.2
_diffrn_measured_fraction_theta_full 0.991
_diffrn_measured_fraction_theta_max 0.991
_diffrn_measurement_device_type 'Bruker AXS CCD diffractometer'
_diffrn_measurement_method '\w scan'
_diffrn_radiation_monochromator graphite
_diffrn_radiation_source 'fine-focus sealed tube'
_diffrn_radiation_type MoK\a
_diffrn_radiation_wavelength 0.71073
_diffrn_reflns_av_R_equivalents 0.0466
_diffrn_reflns_av_sigmaI/netI 0.0482
_diffrn_reflns_limit_h_max 14
_diffrn_reflns_limit_h_min -14
_diffrn_reflns_limit_k_max 18
_diffrn_reflns_limit_k_min -18
_diffrn_reflns_limit_l_max 26
_diffrn_reflns_limit_l_min -26
_diffrn_reflns_number 37132
_diffrn_reflns_theta_full 26.41
_diffrn_reflns_theta_max 26.41
_diffrn_reflns_theta_min 1.37
_exptl_absorpt_coefficient_mu 4.509
_exptl_absorpt_correction_T_max 1.00000
_exptl_absorpt_correction_T_min 0.588724
_exptl_absorpt_correction_type
;
symmetry relayed measurements, according to SAINT+/SADABS procedure
;
_exptl_crystal_colour colorless
_exptl_crystal_density_diffrn 1.744
_exptl_crystal_density_method 'not measured'
_exptl_crystal_description prisms
_exptl_crystal_F_000 1776
_exptl_crystal_size_max 0.3
_exptl_crystal_size_mid 0.2
_exptl_crystal_size_min 0.1
_refine_diff_density_max 1.554
_refine_diff_density_min -1.873
_refine_diff_density_rms 0.134
_refine_ls_extinction_method none
_refine_ls_goodness_of_fit_ref 0.986
_refine_ls_hydrogen_treatment mixed
_refine_ls_matrix_type full
_refine_ls_number_parameters 826
_refine_ls_number_reflns 14118
_refine_ls_number_restraints 8
_refine_ls_restrained_S_all 0.986
_refine_ls_R_factor_all 0.0622
_refine_ls_R_factor_gt 0.0377
_refine_ls_shift/su_max 0.016
_refine_ls_shift/su_mean 0.000
_refine_ls_structure_factor_coef Fsqd
_refine_ls_weighting_details 'calc w=1/[\s^2^(Fo^2^)+(0.0602P)^2^+0.0000P] where P=(Fo^2^+2Fc^2^)/3'
_refine_ls_weighting_scheme calc
_refine_ls_wR_factor_gt 0.0920
_refine_ls_wR_factor_ref 0.1040
_reflns_number_gt 10201
_reflns_number_total 14118
_reflns_threshold_expression >2sigma(I)
_cod_data_source_file om0606441si20060718_062926.cif
_cod_data_source_block compound-2a
_cod_original_sg_symbol_H-M P-1
_cod_database_code 4074447

loop_
_symmetry_equiv_pos_as_xyz
'x, y, z'
'-x, -y, -z'

loop_
_atom_site_label
_atom_site_type_symbol
_atom_site_fract_x
_atom_site_fract_y
_atom_site_fract_z
_atom_site_U_iso_or_equiv
_atom_site_adp_type
_atom_site_occupancy
_atom_site_symmetry_multiplicity
_atom_site_calc_flag
_atom_site_refinement_flags
Sn1 Sn 0.99293(4) 0.28909(3) -0.10955(2) 0.05414(13) Uani 1 1 d D
Sn2 Sn 1.02149(4) 0.24424(3) 0.40982(2) 0.05476(13) Uani 1 1 d D
Os1 Os 0.775302(19) 0.307279(16) -0.136338(10) 0.03673(7) Uani 1 1 d .
Os2 Os 0.790838(19) 0.269922(16) 0.403107(10) 0.03892(8) Uani 1 1 d .
P1 P 0.67818(13) 0.25856(10) -0.02925(7) 0.0375(3) Uani 1 1 d .
P2 P 0.77810(15) 0.17187(12) -0.16574(8) 0.0501(4) Uani 1 1 d .
P3 P 0.78649(13) 0.16304(11) 0.33552(7) 0.0403(3) Uani 1 1 d .
P4 P 0.73000(16) 0.18198(13) 0.49771(7) 0.0539(4) Uani 1 1 d .
N1 N 0.8169(5) 0.4407(4) -0.2637(2) 0.0583(15) Uani 1 1 d .
N2 N 0.8626(4) 0.3634(4) -0.2341(2) 0.0500(13) Uani 1 1 d .
N3 N 0.7369(5) 0.5122(4) -0.1663(3) 0.0545(13) Uani 1 1 d .
N4 N 0.7742(4) 0.4481(3) -0.1220(2) 0.0426(11) Uani 1 1 d .
N5 N 0.6006(5) 0.4190(4) -0.2089(2) 0.0511(13) Uani 1 1 d .
N6 N 0.6070(5) 0.3378(3) -0.1703(2) 0.0467(12) Uani 1 1 d .
N7 N 0.7931(4) 0.3857(4) 0.4506(2) 0.0488(13) Uani 1 1 d .
N8 N 0.7378(5) 0.4645(4) 0.4291(2) 0.0505(13) Uani 1 1 d .
N9 N 0.8462(4) 0.3714(3) 0.3185(2) 0.0410(11) Uani 1 1 d .
N10 N 0.7806(4) 0.4491(3) 0.3127(2) 0.0424(11) Uani 1 1 d .
N11 N 0.6032(4) 0.3092(4) 0.4018(2) 0.0474(13) Uani 1 1 d .
N12 N 0.5795(4) 0.3992(4) 0.3854(2) 0.0482(13) Uani 1 1 d .
O1 O 0.6595(4) 0.1135(3) -0.1304(2) 0.0595(12) Uani 1 1 d .
O2 O 0.8824(6) 0.1014(5) -0.1553(3) 0.107(2) Uani 1 1 d .
O3 O 0.7892(5) 0.1653(4) -0.2414(2) 0.0734(15) Uani 1 1 d .
O4 O 0.6795(5) 0.2278(4) 0.5617(2) 0.0734(14) Uani 1 1 d .
O5 O 0.8280(5) 0.1178(4) 0.5255(2) 0.0809(16) Uani 1 1 d .
O6 O 0.6198(4) 0.1145(3) 0.4998(2) 0.0674(13) Uani 1 1 d .
C1 C 0.9589(7) 0.3388(6) -0.2776(4) 0.066(2) Uani 1 1 d .
C2 C 0.9737(9) 0.4001(8) -0.3354(4) 0.088(3) Uani 1 1 d .
C3 C 0.8855(8) 0.4613(7) -0.3248(3) 0.077(3) Uani 1 1 d .
C4 C 0.7517(7) 0.5933(6) -0.1521(4) 0.068(2) Uani 1 1 d .
C5 C 0.7975(7) 0.5860(5) -0.0986(4) 0.065(2) Uani 1 1 d .
C6 C 0.8122(7) 0.4950(5) -0.0814(3) 0.0541(17) Uani 1 1 d .
C7 C 0.4955(7) 0.4184(7) -0.2296(4) 0.070(2) Uani 1 1 d .
C8 C 0.4363(7) 0.3410(6) -0.2065(4) 0.066(2) Uani 1 1 d .
C9 C 0.5083(6) 0.2915(6) -0.1691(3) 0.0554(18) Uani 1 1 d D
C10 C 0.6279(9) 0.0324(6) -0.1500(5) 0.097(3) Uani 1 1 d .
H10A H 0.6328 0.0422 -0.1961 0.145 Uiso 1 1 calc R
H10B H 0.5463 0.0147 -0.1275 0.145 Uiso 1 1 calc R
H10C H 0.6834 -0.0145 -0.1397 0.145 Uiso 1 1 calc R
C11 C 0.9723(9) 0.0714(8) -0.1956(7) 0.154(6) Uani 1 1 d .
H11A H 0.9534 0.0769 -0.2377 0.230 Uiso 1 1 calc R
H11B H 0.9858 0.0091 -0.1804 0.230 Uiso 1 1 calc R
H11C H 1.0445 0.1059 -0.1986 0.230 Uiso 1 1 calc R
C12 C 0.7212(8) 0.2152(6) -0.2827(4) 0.092(3) Uani 1 1 d .
H12A H 0.6463 0.1840 -0.2794 0.138 Uiso 1 1 calc R
H12B H 0.7676 0.2221 -0.3268 0.138 Uiso 1 1 calc R
H12C H 0.7036 0.2737 -0.2699 0.138 Uiso 1 1 calc R
C13 C 0.5135(3) 0.2350(3) -0.01759(19) 0.0436(14) Uani 1 1 d G
C14 C 0.4333(4) 0.3041(2) -0.0299(2) 0.0549(17) Uani 1 1 d G
H14 H 0.4603 0.3637 -0.0392 0.066 Uiso 1 1 calc R
C15 C 0.3127(3) 0.2841(4) -0.0283(2) 0.074(2) Uani 1 1 d G
H15 H 0.2590 0.3304 -0.0365 0.089 Uiso 1 1 calc R
C16 C 0.2724(3) 0.1951(4) -0.0144(2) 0.084(3) Uani 1 1 d G
H16 H 0.1917 0.1817 -0.0133 0.100 Uiso 1 1 calc R
C17 C 0.3526(4) 0.1259(3) -0.0021(3) 0.076(2) Uani 1 1 d G
H17 H 0.3256 0.0663 0.0072 0.091 Uiso 1 1 calc R
C18 C 0.4732(4) 0.1459(2) -0.0037(2) 0.0533(16) Uani 1 1 d G
H18 H 0.5269 0.0997 0.0046 0.064 Uiso 1 1 calc R
C19 C 0.7198(4) 0.1572(2) 0.02373(17) 0.0429(14) Uani 1 1 d G
C20 C 0.8087(3) 0.0964(3) 0.00121(17) 0.0545(16) Uani 1 1 d G
H20 H 0.8506 0.1054 -0.0421 0.065 Uiso 1 1 calc R
C21 C 0.8348(4) 0.0222(3) 0.0434(2) 0.071(2) Uani 1 1 d G
H21 H 0.8942 -0.0185 0.0284 0.085 Uiso 1 1 calc R
C22 C 0.7721(5) 0.0087(3) 0.1082(2) 0.080(3) Uani 1 1 d G
H22 H 0.7896 -0.0409 0.1365 0.096 Uiso 1 1 calc R
C23 C 0.6833(4) 0.0695(3) 0.13072(15) 0.072(2) Uani 1 1 d G
H23 H 0.6413 0.0605 0.1740 0.087 Uiso 1 1 calc R
C24 C 0.6571(4) 0.1437(3) 0.08848(18) 0.0578(17) Uani 1 1 d G
H24 H 0.5977 0.1844 0.1036 0.069 Uiso 1 1 calc R
C25 C 0.6852(4) 0.3384(2) 0.02918(17) 0.0420(13) Uani 1 1 d G
C26 C 0.7949(3) 0.3394(3) 0.04873(19) 0.0569(17) Uani 1 1 d G
H26 H 0.8568 0.3000 0.0344 0.068 Uiso 1 1 calc R
C27 C 0.8120(4) 0.3992(3) 0.0896(2) 0.067(2) Uani 1 1 d G
H27 H 0.8854 0.3999 0.1027 0.080 Uiso 1 1 calc R
C28 C 0.7195(5) 0.4581(3) 0.1110(2) 0.071(2) Uani 1 1 d G
H28 H 0.7310 0.4981 0.1384 0.086 Uiso 1 1 calc R
C29 C 0.6099(4) 0.4570(3) 0.0915(2) 0.068(2) Uani 1 1 d G
H29 H 0.5480 0.4964 0.1058 0.082 Uiso 1 1 calc R
C30 C 0.5927(3) 0.3972(3) 0.05055(19) 0.0518(16) Uani 1 1 d G
H30 H 0.5194 0.3965 0.0375 0.062 Uiso 1 1 calc R
C31 C 0.8398(7) 0.4042(6) 0.4998(3) 0.064(2) Uani 1 1 d .
C32 C 0.8151(7) 0.4903(7) 0.5107(4) 0.078(2) Uani 1 1 d .
C33 C 0.7492(7) 0.5268(6) 0.4655(4) 0.0638(19) Uani 1 1 d .
C34 C 0.9390(5) 0.3800(4) 0.2649(3) 0.0407(13) Uani 1 1 d .
C35 C 0.9322(6) 0.4596(5) 0.2264(3) 0.0489(15) Uani 1 1 d .
C36 C 0.8326(6) 0.5030(5) 0.2576(3) 0.0475(15) Uani 1 1 d .
C37 C 0.4977(6) 0.2649(6) 0.4185(3) 0.0571(18) Uani 1 1 d D
C38 C 0.4030(6) 0.3259(6) 0.4120(4) 0.069(2) Uani 1 1 d .
C39 C 0.4583(6) 0.4079(6) 0.3910(3) 0.061(2) Uani 1 1 d .
C40 C 0.5777(8) 0.2869(7) 0.5678(4) 0.094(3) Uani 1 1 d .
H40A H 0.5760 0.3207 0.5260 0.141 Uiso 1 1 calc R
H40B H 0.5846 0.3276 0.5974 0.141 Uiso 1 1 calc R
H40C H 0.5038 0.2522 0.5841 0.141 Uiso 1 1 calc R
C41 C 0.8418(13) 0.0801(10) 0.5848(5) 0.178(7) Uani 1 1 d .
H41A H 0.7631 0.0670 0.6131 0.267 Uiso 1 1 calc R
H41B H 0.8851 0.1210 0.6022 0.267 Uiso 1 1 calc R
H41C H 0.8870 0.0252 0.5813 0.267 Uiso 1 1 calc R
C42 C 0.5569(9) 0.0562(7) 0.5569(4) 0.118(4) Uani 1 1 d .
H42A H 0.5922 -0.0028 0.5577 0.177 Uiso 1 1 calc R
H42B H 0.4724 0.0522 0.5559 0.177 Uiso 1 1 calc R
H42C H 0.5641 0.0803 0.5950 0.177 Uiso 1 1 calc R
C43 C 0.9134(3) 0.1658(3) 0.26183(15) 0.0407(13) Uani 1 1 d G
C44 C 0.9010(3) 0.1921(3) 0.19827(17) 0.0555(17) Uani 1 1 d G
H44 H 0.8250 0.2085 0.1901 0.067 Uiso 1 1 calc R
C45 C 1.0022(4) 0.1940(3) 0.14689(14) 0.070(2) Uani 1 1 d G
H45 H 0.9939 0.2116 0.1044 0.084 Uiso 1 1 calc R
C46 C 1.1158(3) 0.1695(3) 0.15907(19) 0.077(2) Uani 1 1 d G
H46 H 1.1835 0.1708 0.1247 0.093 Uiso 1 1 calc R
C47 C 1.1282(3) 0.1432(3) 0.2226(2) 0.069(2) Uani 1 1 d G
H47 H 1.2042 0.1269 0.2308 0.082 Uiso 1 1 calc R
C48 C 1.0270(4) 0.1414(3) 0.27402(16) 0.0559(17) Uani 1 1 d G
H48 H 1.0353 0.1238 0.3165 0.067 Uiso 1 1 calc R
C49 C 0.7887(4) 0.0379(2) 0.3577(2) 0.0484(15) Uani 1 1 d G
C50 C 0.7674(5) -0.0158(3) 0.31374(19) 0.072(2) Uani 1 1 d G
H50 H 0.7496 0.0107 0.2746 0.086 Uiso 1 1 calc R
C51 C 0.7725(5) -0.1091(3) 0.3283(3) 0.089(3) Uani 1 1 d G
H51 H 0.7583 -0.1451 0.2989 0.107 Uiso 1 1 calc R
C52 C 0.7990(6) -0.1488(2) 0.3868(3) 0.109(3) Uani 1 1 d G
H52 H 0.8025 -0.2112 0.3966 0.131 Uiso 1 1 calc R
C53 C 0.8204(6) -0.0950(3) 0.4308(2) 0.107(3) Uani 1 1 d G
H53 H 0.8381 -0.1216 0.4700 0.128 Uiso 1 1 calc R
C54 C 0.8152(5) -0.0017(3) 0.41626(19) 0.071(2) Uani 1 1 d G
H54 H 0.8295 0.0342 0.4457 0.085 Uiso 1 1 calc R
C55 C 0.6492(3) 0.1797(3) 0.30018(19) 0.0444(14) Uani 1 1 d G
C56 C 0.6372(3) 0.2620(2) 0.2622(2) 0.0492(15) Uani 1 1 d G
H56 H 0.7005 0.3040 0.2513 0.059 Uiso 1 1 calc R
C57 C 0.5305(4) 0.2814(3) 0.2405(2) 0.064(2) Uani 1 1 d G
H57 H 0.5224 0.3365 0.2151 0.077 Uiso 1 1 calc R
C58 C 0.4358(3) 0.2186(3) 0.2568(3) 0.087(3) Uani 1 1 d G
H58 H 0.3644 0.2317 0.2422 0.104 Uiso 1 1 calc R
C59 C 0.4479(3) 0.1363(3) 0.2947(3) 0.097(3) Uani 1 1 d G
H59 H 0.3846 0.0943 0.3056 0.116 Uiso 1 1 calc R
C60 C 0.5546(4) 0.1169(2) 0.3164(2) 0.0599(18) Uani 1 1 d G
H60 H 0.5627 0.0618 0.3418 0.072 Uiso 1 1 calc R
B1 B 0.7044(8) 0.4864(6) -0.2278(4) 0.064(2) Uani 1 1 d .
B2 B 0.6806(7) 0.4704(5) 0.3695(3) 0.0491(17) Uani 1 1 d .
H34 H 0.993(5) 0.327(4) 0.257(3) 0.038(15) Uiso 1 1 d .
H36 H 0.797(5) 0.569(4) 0.250(3) 0.041(15) Uiso 1 1 d .
H5 H 0.815(7) 0.635(6) -0.073(4) 0.11(3) Uiso 1 1 d .
H39 H 0.429(5) 0.464(4) 0.382(3) 0.049(18) Uiso 1 1 d .
H1B H 0.667(5) 0.542(4) -0.263(3) 0.057(18) Uiso 1 1 d .
H35 H 0.983(5) 0.484(4) 0.191(3) 0.041(16) Uiso 1 1 d .
H2B H 0.646(5) 0.542(4) 0.362(3) 0.042(15) Uiso 1 1 d .
H6 H 0.834(6) 0.459(5) -0.046(4) 0.07(2) Uiso 1 1 d .
H33 H 0.727(6) 0.582(5) 0.455(3) 0.06(2) Uiso 1 1 d .
H4 H 0.733(7) 0.643(6) -0.176(4) 0.09(3) Uiso 1 1 d .
H2 H 1.024(7) 0.391(5) -0.368(4) 0.09(3) Uiso 1 1 d .
H3 H 0.870(7) 0.512(5) -0.352(4) 0.08(2) Uiso 1 1 d .
H32 H 0.848(6) 0.523(5) 0.545(3) 0.07(2) Uiso 1 1 d .
H1 H 1.011(6) 0.292(5) -0.264(3) 0.07(2) Uiso 1 1 d .
H8 H 0.356(7) 0.315(5) -0.215(4) 0.09(3) Uiso 1 1 d .
H38 H 0.310(8) 0.304(6) 0.423(4) 0.11(3) Uiso 1 1 d .
H3S H 1.046(4) 0.201(2) -0.0492(18) 0.019(5) Uiso 1 1 d D
H5S H 1.067(4) 0.1327(19) 0.417(2) 0.019(5) Uiso 1 1 d D
H6S H 1.134(3) 0.308(3) 0.3522(17) 0.019(5) Uiso 1 1 d D
H2S H 1.055(4) 0.382(2) -0.075(2) 0.019(5) Uiso 1 1 d D
H4S H 1.066(4) 0.280(3) 0.4749(17) 0.019(5) Uiso 1 1 d D
H31 H 0.874(8) 0.344(6) 0.524(4) 0.11(3) Uiso 1 1 d .
H7 H 0.478(10) 0.470(8) -0.251(6) 0.16(5) Uiso 1 1 d .
H1S H 1.128(3) 0.268(3) -0.1766(17) 0.019(5) Uiso 1 1 d D
H37 H 0.502(7) 0.1979(15) 0.424(4) 0.10(3) Uiso 1 1 d D
H9 H 0.514(6) 0.232(2) -0.144(3) 0.07(2) Uiso 1 1 d D

loop_
_atom_site_aniso_label
_atom_site_aniso_U_11
_atom_site_aniso_U_22
_atom_site_aniso_U_33
_atom_site_aniso_U_23
_atom_site_aniso_U_13
_atom_site_aniso_U_12
Sn1 0.0381(2) 0.0584(3) 0.0675(3) 0.0056(2) -0.0250(2) -0.0019(2)
Sn2 0.0412(2) 0.0690(3) 0.0588(3) -0.0066(2) -0.0242(2) 0.0099(2)
Os1 0.03439(12) 0.04413(15) 0.03334(12) -0.00251(10) -0.01366(9) 0.00311(9)
Os2 0.03412(12) 0.05285(16) 0.02878(11) 0.00054(10) -0.00991(9) 0.00437(10)
P1 0.0365(7) 0.0442(9) 0.0342(7) -0.0014(6) -0.0159(6) 0.0001(6)
P2 0.0530(10) 0.0552(11) 0.0443(9) -0.0153(8) -0.0114(7) 0.0109(8)
P3 0.0378(8) 0.0494(9) 0.0316(7) 0.0032(6) -0.0100(6) 0.0028(7)
P4 0.0565(10) 0.0709(12) 0.0301(8) 0.0052(8) -0.0102(7) 0.0030(9)
N1 0.062(3) 0.074(4) 0.035(3) 0.010(3) -0.016(2) -0.002(3)
N2 0.043(3) 0.066(4) 0.039(3) 0.000(2) -0.010(2) -0.004(2)
N3 0.063(3) 0.047(3) 0.053(3) 0.003(3) -0.018(3) 0.006(3)
N4 0.046(3) 0.042(3) 0.039(3) 0.001(2) -0.012(2) 0.001(2)
N5 0.049(3) 0.065(4) 0.042(3) 0.002(3) -0.022(2) 0.009(3)
N6 0.066(3) 0.043(3) 0.039(3) -0.006(2) -0.029(2) 0.011(3)
N7 0.045(3) 0.068(4) 0.037(3) -0.015(2) -0.013(2) 0.007(3)
N8 0.055(3) 0.059(3) 0.041(3) -0.013(3) -0.015(2) 0.014(3)
N9 0.041(3) 0.046(3) 0.036(2) -0.003(2) -0.012(2) 0.008(2)
N10 0.043(3) 0.050(3) 0.035(2) -0.004(2) -0.013(2) 0.005(2)
N11 0.042(3) 0.059(3) 0.032(2) 0.005(2) 0.004(2) 0.007(2)
N12 0.038(3) 0.067(4) 0.038(3) -0.007(2) -0.006(2) 0.013(2)
O1 0.072(3) 0.043(3) 0.060(3) -0.021(2) 0.004(2) -0.015(2)
O2 0.119(5) 0.126(6) 0.078(4) -0.025(4) -0.026(4) 0.073(4)
O3 0.099(4) 0.078(4) 0.048(3) -0.029(3) -0.015(3) 0.009(3)
O4 0.086(4) 0.092(4) 0.037(2) -0.004(2) -0.008(2) 0.013(3)
O5 0.092(4) 0.098(4) 0.052(3) 0.011(3) -0.034(3) 0.023(3)
O6 0.070(3) 0.074(4) 0.048(3) 0.014(2) -0.006(2) -0.011(3)
C1 0.051(4) 0.092(6) 0.050(4) -0.015(4) -0.001(3) 0.005(4)
C2 0.083(6) 0.129(9) 0.039(4) -0.011(5) 0.011(4) -0.019(6)
C3 0.085(6) 0.108(8) 0.035(4) 0.009(4) -0.017(4) -0.012(5)
C4 0.072(5) 0.049(5) 0.074(5) 0.001(4) -0.005(4) 0.005(4)
C5 0.083(5) 0.055(5) 0.056(4) -0.014(4) -0.005(4) -0.003(4)
C6 0.071(5) 0.047(4) 0.043(4) -0.006(3) -0.008(3) -0.018(3)
C7 0.068(5) 0.086(6) 0.064(5) 0.000(4) -0.042(4) 0.018(5)
C8 0.055(4) 0.093(6) 0.062(4) -0.006(4) -0.038(4) 0.002(4)
C9 0.043(3) 0.085(6) 0.045(4) -0.017(4) -0.020(3) 0.002(4)
C10 0.114(8) 0.071(6) 0.111(7) -0.024(5) -0.026(6) -0.024(5)
C11 0.100(8) 0.189(13) 0.217(14) -0.135(12) -0.069(9) 0.094(8)
C12 0.108(7) 0.128(8) 0.055(5) -0.035(5) -0.036(5) 0.016(6)
C13 0.037(3) 0.061(4) 0.034(3) -0.004(3) -0.013(2) 0.005(3)
C14 0.054(4) 0.071(5) 0.044(3) -0.012(3) -0.020(3) 0.018(3)
C15 0.048(4) 0.131(8) 0.049(4) -0.023(4) -0.019(3) 0.029(5)
C16 0.046(4) 0.143(9) 0.069(5) -0.021(5) -0.023(4) -0.010(5)
C17 0.051(4) 0.100(7) 0.080(5) -0.006(5) -0.023(4) -0.020(4)
C18 0.044(3) 0.064(5) 0.053(4) -0.005(3) -0.016(3) -0.004(3)
C19 0.046(3) 0.039(3) 0.048(3) 0.001(3) -0.022(3) -0.006(3)
C20 0.055(4) 0.047(4) 0.065(4) 0.004(3) -0.028(3) -0.004(3)
C21 0.069(5) 0.048(4) 0.101(6) 0.006(4) -0.042(5) 0.000(4)
C22 0.091(6) 0.065(5) 0.093(6) 0.023(5) -0.061(5) -0.015(5)
C23 0.092(6) 0.078(6) 0.049(4) 0.015(4) -0.036(4) -0.025(5)
C24 0.070(4) 0.060(4) 0.047(4) 0.007(3) -0.028(3) -0.011(3)
C25 0.055(4) 0.043(4) 0.028(3) 0.005(2) -0.015(2) -0.008(3)
C26 0.067(4) 0.067(5) 0.045(4) -0.008(3) -0.028(3) -0.001(3)
C27 0.088(5) 0.070(5) 0.052(4) 0.000(4) -0.039(4) -0.017(4)
C28 0.111(7) 0.061(5) 0.048(4) -0.011(4) -0.028(4) -0.008(4)
C29 0.093(6) 0.054(5) 0.057(4) -0.011(4) -0.014(4) 0.003(4)
C30 0.062(4) 0.052(4) 0.040(3) -0.004(3) -0.011(3) 0.002(3)
C31 0.068(5) 0.088(6) 0.045(4) -0.022(4) -0.023(3) 0.016(4)
C32 0.080(5) 0.112(7) 0.055(4) -0.038(5) -0.026(4) 0.012(5)
C33 0.075(5) 0.068(5) 0.052(4) -0.020(4) -0.015(4) 0.011(4)
C34 0.035(3) 0.049(4) 0.036(3) -0.004(3) -0.003(2) -0.003(3)
C35 0.047(4) 0.063(5) 0.033(3) -0.003(3) -0.004(3) -0.004(3)
C36 0.054(4) 0.052(4) 0.038(3) 0.001(3) -0.018(3) -0.001(3)
C37 0.036(3) 0.083(6) 0.048(4) -0.006(4) -0.005(3) -0.002(3)
C38 0.030(3) 0.108(7) 0.067(5) -0.014(4) -0.004(3) 0.006(4)
C39 0.041(4) 0.081(6) 0.058(4) -0.001(4) -0.012(3) 0.019(4)
C40 0.086(6) 0.136(9) 0.049(5) -0.015(5) 0.006(4) 0.019(6)
C41 0.247(16) 0.228(15) 0.069(7) -0.023(8) -0.074(9) 0.151(13)
C42 0.132(9) 0.138(10) 0.066(6) 0.030(6) -0.010(6) -0.063(7)
C43 0.047(3) 0.037(3) 0.037(3) -0.001(2) -0.010(2) 0.000(3)
C44 0.066(4) 0.061(4) 0.037(3) -0.002(3) -0.009(3) 0.012(3)
C45 0.084(5) 0.074(5) 0.042(4) 0.001(3) -0.001(4) 0.011(4)
C46 0.071(5) 0.086(6) 0.058(5) -0.003(4) 0.016(4) 0.007(4)
C47 0.048(4) 0.082(6) 0.076(5) -0.025(4) -0.007(4) 0.011(4)
C48 0.049(4) 0.065(5) 0.056(4) -0.014(3) -0.015(3) 0.013(3)
C49 0.049(3) 0.049(4) 0.045(3) 0.004(3) -0.012(3) 0.003(3)
C50 0.090(6) 0.057(5) 0.070(5) -0.001(4) -0.027(4) 0.001(4)
C51 0.116(7) 0.062(6) 0.092(7) -0.013(5) -0.026(5) 0.000(5)
C52 0.154(10) 0.053(6) 0.109(8) 0.011(5) -0.025(7) 0.025(6)
C53 0.156(10) 0.071(6) 0.082(6) 0.021(5) -0.030(6) 0.041(6)
C54 0.088(5) 0.066(5) 0.056(4) 0.005(4) -0.020(4) 0.016(4)
C55 0.034(3) 0.052(4) 0.049(3) -0.009(3) -0.014(3) 0.003(3)
C56 0.054(4) 0.050(4) 0.044(3) 0.004(3) -0.020(3) 0.001(3)
C57 0.059(4) 0.068(5) 0.068(5) 0.016(4) -0.036(4) -0.003(4)
C58 0.061(5) 0.100(7) 0.106(7) 0.019(5) -0.055(5) 0.000(4)
C59 0.059(5) 0.107(7) 0.126(8) 0.040(6) -0.059(5) -0.034(5)
C60 0.050(4) 0.065(5) 0.062(4) 0.016(3) -0.024(3) -0.010(3)
B1 0.075(6) 0.069(6) 0.050(5) 0.002(4) -0.027(4) 0.012(5)
B2 0.048(4) 0.056(5) 0.044(4) -0.005(3) -0.016(3) 0.014(3)

loop_
_atom_type_symbol
_atom_type_description
_atom_type_scat_dispersion_real
_atom_type_scat_dispersion_imag
_atom_type_scat_source
C C 0.0033 0.0016 'International Tables Vol C Tables 4.2.6.8 and 6.1.1.4'
H H 0.0000 0.0000 'International Tables Vol C Tables 4.2.6.8 and 6.1.1.4'
B B 0.0013 0.0007 'International Tables Vol C Tables 4.2.6.8 and 6.1.1.4'
N N 0.0061 0.0033 'International Tables Vol C Tables 4.2.6.8 and 6.1.1.4'
O O 0.0106 0.0060 'International Tables Vol C Tables 4.2.6.8 and 6.1.1.4'
P P 0.1023 0.0942 'International Tables Vol C Tables 4.2.6.8 and 6.1.1.4'
Sn Sn -0.6537 1.4246 'International Tables Vol C Tables 4.2.6.8 and 6.1.1.4'
Os Os -1.2165 7.6030 'International Tables Vol C Tables 4.2.6.8 and 6.1.1.4'

loop_
_geom_angle_atom_site_label_1
_geom_angle_atom_site_label_2
_geom_angle_atom_site_label_3
_geom_angle
N2 Os1 N4 82.39(19)
N2 Os1 N6 84.03(19)
N4 Os1 N6 86.18(18)
N2 Os1 P2 90.11(15)
N4 Os1 P2 171.83(13)
N6 Os1 P2 89.85(13)
N2 Os1 P1 175.38(15)
N4 Os1 P1 93.04(13)
N6 Os1 P1 95.03(14)
P2 Os1 P1 94.42(6)
N2 Os1 Sn1 88.23(13)
N4 Os1 Sn1 89.52(12)
N6 Os1 Sn1 171.57(14)
P2 Os1 Sn1 93.49(4)
P1 Os1 Sn1 92.42(4)
N7 Os2 N9 80.71(18)
N7 Os2 N11 84.52(19)
N9 Os2 N11 87.14(17)
N7 Os2 P4 91.29(15)
N9 Os2 P4 171.93(13)
N11 Os2 P4 91.02(13)
N7 Os2 P3 169.85(14)
N9 Os2 P3 89.70(13)
N11 Os2 P3 91.72(14)
P4 Os2 P3 98.21(6)
N7 Os2 Sn2 87.63(13)
N9 Os2 Sn2 90.18(12)
N11 Os2 Sn2 172.02(15)
P4 Os2 Sn2 90.60(5)
P3 Os2 Sn2 95.79(4)
C13 P1 C19 99.03(19)
C13 P1 C25 104.33(19)
C19 P1 C25 94.85(18)
C13 P1 Os1 113.92(14)
C19 P1 Os1 125.68(14)
C25 P1 Os1 115.48(14)
O2 P2 O1 101.0(3)
O2 P2 O3 96.2(3)
O1 P2 O3 103.2(3)
O2 P2 Os1 121.7(3)
O1 P2 Os1 113.10(17)
O3 P2 Os1 118.4(2)
C55 P3 C49 101.9(2)
C55 P3 C43 102.73(18)
C49 P3 C43 94.3(2)
C55 P3 Os2 109.85(15)
C49 P3 Os2 127.09(15)
C43 P3 Os2 117.43(15)
O5 P4 O4 97.2(3)
O5 P4 O6 103.9(3)
O4 P4 O6 101.9(3)
O5 P4 Os2 118.4(2)
O4 P4 Os2 118.8(2)
O6 P4 Os2 113.93(18)
C3 N1 N2 108.3(6)
C3 N1 B1 131.0(7)
N2 N1 B1 120.6(5)
C1 N2 N1 106.8(6)
C1 N2 Os1 133.7(5)
N1 N2 Os1 119.5(4)
C4 N3 N4 109.5(6)
C4 N3 B1 128.9(6)
N4 N3 B1 120.8(5)
C6 N4 N3 104.7(5)
C6 N4 Os1 136.3(4)
N3 N4 Os1 118.7(4)
C7 N5 N6 107.0(6)
C7 N5 B1 130.4(6)
N6 N5 B1 122.2(5)
C9 N6 N5 106.8(5)
C9 N6 Os1 135.0(5)
N5 N6 Os1 117.7(4)
C31 N7 N8 105.5(6)
C31 N7 Os2 135.0(5)
N8 N7 Os2 119.4(3)
C33 N8 N7 109.4(5)
C33 N8 B2 130.3(6)
N7 N8 B2 120.2(5)
C34 N9 N10 105.5(5)
C34 N9 Os2 134.9(4)
N10 N9 Os2 119.6(3)
C36 N10 N9 109.5(5)
C36 N10 B2 129.3(5)
N9 N10 B2 120.4(5)
C37 N11 N12 108.0(5)
C37 N11 Os2 133.7(5)
N12 N11 Os2 118.2(4)
C39 N12 N11 107.7(6)
C39 N12 B2 130.7(6)
N11 N12 B2 121.4(5)
C10 O1 P2 123.8(5)
C11 O2 P2 132.1(8)
C12 O3 P2 126.1(5)
C40 O4 P4 122.7(5)
C41 O5 P4 135.8(7)
C42 O6 P4 124.9(5)
N2 C1 C2 109.1(8)
C3 C2 C1 106.1(7)
C2 C3 N1 109.6(8)
N3 C4 C5 109.9(7)
C4 C5 C6 104.8(7)
N4 C6 C5 111.0(7)
C8 C7 N5 110.7(7)
C7 C8 C9 105.0(7)
N6 C9 C8 110.5(7)
C14 C13 C18 120.0
C14 C13 P1 120.7(2)
C18 C13 P1 118.9(2)
C13 C14 C15 120.0
C16 C15 C14 120.0
C15 C16 C17 120.0
C16 C17 C18 120.0
C17 C18 C13 120.0
C20 C19 C24 120.0
C20 C19 P1 123.1(2)
C24 C19 P1 116.9(2)
C19 C20 C21 120.0
C20 C21 C22 120.0
C23 C22 C21 120.0
C24 C23 C22 120.0
C23 C24 C19 120.0
C26 C25 C30 120.0
C26 C25 P1 115.2(2)
C30 C25 P1 124.7(2)
C27 C26 C25 120.0
C26 C27 C28 120.0
C29 C28 C27 120.0
C28 C29 C30 120.0
C29 C30 C25 120.0
N7 C31 C32 111.0(7)
C31 C32 C33 105.7(7)
N8 C33 C32 108.4(7)
C35 C34 N9 110.7(5)
C34 C35 C36 106.1(6)
N10 C36 C35 108.3(6)
N11 C37 C38 109.3(7)
C39 C38 C37 105.3(6)
N12 C39 C38 109.7(7)
C44 C43 C48 120.0
C44 C43 P3 124.6(2)
C48 C43 P3 115.4(2)
C45 C44 C43 120.0
C46 C45 C44 120.0
C45 C46 C47 120.0
C48 C47 C46 120.0
C47 C48 C43 120.0
C50 C49 C54 120.0
C50 C49 P3 119.0(3)
C54 C49 P3 121.0(3)
C51 C50 C49 120.0
C52 C51 C50 120.0
C51 C52 C53 120.0
C54 C53 C52 120.0
C53 C54 C49 120.0
C56 C55 C60 120.0
C56 C55 P3 117.8(2)
C60 C55 P3 121.8(2)
C57 C56 C55 120.0
C56 C57 C58 120.0
C59 C58 C57 120.0
C58 C59 C60 120.0
C59 C60 C55 120.0
N5 B1 N1 108.1(7)
N5 B1 N3 110.2(6)
N1 B1 N3 106.6(6)
N10 B2 N12 110.0(6)
N10 B2 N8 107.2(5)
N12 B2 N8 107.7(5)

loop_
_geom_bond_atom_site_label_1
_geom_bond_atom_site_label_2
_geom_bond_distance
Sn1 Os1 2.6360(5)
Sn2 Os2 2.6473(5)
Os1 N2 2.147(5)
Os1 N4 2.181(5)
Os1 N6 2.189(5)
Os1 P2 2.2141(17)
Os1 P1 2.3150(15)
Os2 N7 2.145(5)
Os2 N9 2.160(5)
Os2 N11 2.183(5)
Os2 P4 2.2123(16)
Os2 P3 2.3239(16)
P1 C13 1.850(3)
P1 C19 1.866(3)
P1 C25 1.871(3)
P2 O2 1.588(5)
P2 O1 1.590(5)
P2 O3 1.609(5)
P3 C55 1.861(3)
P3 C49 1.865(4)
P3 C43 1.868(3)
P4 O5 1.600(5)
P4 O4 1.605(5)
P4 O6 1.611(5)
N1 C3 1.353(9)
N1 N2 1.377(7)
N1 B1 1.529(10)
N2 C1 1.343(8)
N3 C4 1.322(9)
N3 N4 1.369(6)
N3 B1 1.544(10)
N4 C6 1.340(8)
N5 C7 1.353(8)
N5 N6 1.373(7)
N5 B1 1.509(11)
N6 C9 1.319(8)
N7 C31 1.342(8)
N7 N8 1.386(7)
N8 C33 1.329(9)
N8 B2 1.539(8)
N9 C34 1.358(7)
N9 N10 1.367(6)
N10 C36 1.344(7)
N10 B2 1.525(8)
N11 C37 1.326(8)
N11 N12 1.376(7)
N12 C39 1.347(8)
N12 B2 1.527(9)
O1 C10 1.424(8)
O2 C11 1.293(10)
O3 C12 1.412(9)
O4 C40 1.425(9)
O5 C41 1.343(10)
O6 C42 1.439(9)
C1 C2 1.401(12)
C2 C3 1.340(13)
C4 C5 1.343(11)
C5 C6 1.375(10)
C7 C8 1.325(12)
C8 C9 1.386(9)
C13 C14 1.3900
C13 C18 1.3900
C14 C15 1.3900
C15 C16 1.3900
C16 C17 1.3900
C17 C18 1.3900
C19 C20 1.3900
C19 C24 1.3900
C20 C21 1.3900
C21 C22 1.3900
C22 C23 1.3900
C23 C24 1.3900
C25 C26 1.3900
C25 C30 1.3900
C26 C27 1.3900
C27 C28 1.3900
C28 C29 1.3900
C29 C30 1.3900
C31 C32 1.357(11)
C32 C33 1.386(10)
C34 C35 1.353(9)
C35 C36 1.372(9)
C37 C38 1.402(10)
C38 C39 1.360(11)
C43 C44 1.3900
C43 C48 1.3900
C44 C45 1.3900
C45 C46 1.3900
C46 C47 1.3900
C47 C48 1.3900
C49 C50 1.3900
C49 C54 1.3900
C50 C51 1.3900
C51 C52 1.3900
C52 C53 1.3900
C53 C54 1.3900
C55 C56 1.3900
C55 C60 1.3900
C56 C57 1.3900
C57 C58 1.3900
C58 C59 1.3900
C59 C60 1.3900
